data_7130153
loop_
_publ_author_name
'Farinone, Marco'
'Kijewska, Monika'
'Cybi\'nska, Joanna'
'Siczek, Milosz'
'Pawlicki, Mi\/losz'

_publ_section_title
;
 B,N-doped PAHs from Tridentate &#x2018;Defects&#x2019; - a Bottom-up
 Convergent Approach for \p-Extended Systems
;
_journal_name_full 'Chemical Communications'
_journal_paper_doi 10.1039/D2CC01801B
_journal_year 2022
_chemical_formula_moiety 'C58 H40 B2 N8 O2, 2.3(C4 H8 O),2Br, 4.1(C H4 O), 0.2(C4 H10 O)'
_chemical_formula_sum 'C72.1 H76.8 B2 Br2 N8 O8.6'
_chemical_formula_weight 1374.45
_space_group_crystal_system monoclinic
_space_group_IT_number 15
_space_group_name_Hall '-C 2yc'
_space_group_name_H-M_alt 'C 1 2/c 1'
_atom_sites_solution_hydrogens mixed
_audit_creation_method SHELXL-2018/1
_audit_update_record
;
2022-05-14 deposited with the CCDC.	2022-05-25 downloaded from the CCDC.
;
_cell_angle_alpha 90
_cell_angle_beta 90.23(3)
_cell_angle_gamma 90
_cell_formula_units_Z 4
_cell_length_a 27.431(8)
_cell_length_b 12.568(3)
_cell_length_c 19.588(5)
_cell_measurement_reflns_used 9932
_cell_measurement_temperature 100(2)
_cell_measurement_theta_max 25.3969
_cell_measurement_theta_min 2.5516
_cell_volume 6753(3)
_computing_cell_refinement 'SAINT V8.40B (Bruker AXS LLC, 2019)'
_computing_data_collection 'Bruker Instrument Service vV6.2.15'
_computing_data_reduction 'SAINT V8.40B (Bruker AXS LLC, 2019)'
_computing_structure_refinement 'SHELXL-2018/1 (Sheldrick, 2018)'
_computing_structure_solution 'SHELXT 2018/2 (Sheldrick, 2018)'
_diffrn_ambient_temperature 100(2)
_diffrn_detector_area_resol_mean 7.3910
_diffrn_measured_fraction_theta_full 0.999
_diffrn_measured_fraction_theta_max 0.998
_diffrn_measurement_device_type 'Bruker D8 Quest Eco Photon II'
_diffrn_measurement_method /W
_diffrn_radiation_type MoK\a
_diffrn_radiation_wavelength 0.71073
_diffrn_reflns_av_R_equivalents 0.0299
_diffrn_reflns_av_unetI/netI 0.0194
_diffrn_reflns_Laue_measured_fraction_full 0.999
_diffrn_reflns_Laue_measured_fraction_max 0.998
_diffrn_reflns_limit_h_max 33
_diffrn_reflns_limit_h_min -33
_diffrn_reflns_limit_k_max 15
_diffrn_reflns_limit_k_min -15
_diffrn_reflns_limit_l_max 23
_diffrn_reflns_limit_l_min -23
_diffrn_reflns_number 50611
_diffrn_reflns_point_group_measured_fraction_full 0.999
_diffrn_reflns_point_group_measured_fraction_max 0.998
_diffrn_reflns_theta_full 25.242
_diffrn_reflns_theta_max 25.555
_diffrn_reflns_theta_min 2.551
_exptl_absorpt_coefficient_mu 1.265
_exptl_absorpt_correction_T_max 0.88
_exptl_absorpt_correction_T_min 0.69
_exptl_absorpt_correction_type multi-scan
_exptl_absorpt_process_details
;
Krause, L., Herbst-Irmer, R., Sheldrick, G. M., Stalke, D. (2015).
"Comparison of silver and molybdenum microfocus X-ray sources for
single-crystal structure determination"
J. Appl. Cryst. 48, 3-10.
doi:10.1107/S1600576714022985
;
_exptl_crystal_colour 'clear yellow'
_exptl_crystal_density_diffrn 1.352
_exptl_crystal_description prism
_exptl_crystal_F_000 2857
_exptl_crystal_size_max 0.490
_exptl_crystal_size_mid 0.220
_exptl_crystal_size_min 0.100
_refine_diff_density_max 1.545
_refine_diff_density_min -1.556
_refine_diff_density_rms 0.098
_refine_ls_extinction_method none
_refine_ls_goodness_of_fit_ref 1.042
_refine_ls_hydrogen_treatment constr
_refine_ls_matrix_type full
_refine_ls_number_parameters 490
_refine_ls_number_reflns 6317
_refine_ls_number_restraints 3
_refine_ls_restrained_S_all 1.045
_refine_ls_R_factor_all 0.0870
_refine_ls_R_factor_gt 0.0747
_refine_ls_shift/su_max 0.002
_refine_ls_shift/su_mean 0.000
_refine_ls_structure_factor_coef Fsqd
_refine_ls_weighting_details 'w=1/[\s^2^(Fo^2^)+(0.1103P)^2^+36.8394P] where P=(Fo^2^+2Fc^2^)/3'
_refine_ls_weighting_scheme calc
_refine_ls_wR_factor_gt 0.2060
_refine_ls_wR_factor_ref 0.2168
_reflns_Friedel_coverage 0.000
_reflns_number_gt 5268
_reflns_number_total 6317
_reflns_threshold_expression 'I > 2\s(I)'
_cod_data_source_file d2cc01801b2.cif
_cod_data_source_block DP_MF723_MACROB
_cod_depositor_comments
;
The following automatic conversions were performed:

data item '_exptl_absorpt_correction_type' value 'Multi-Scan' was
changed to 'multi-scan' in accordance with the
/home/data/users/saulius/crontab/automatic-downloads/rss-feeds/RSC/lib/dictionaries/cif_core.dic
dictionary named 'cif_core.dic' version 2.4.2 last updated on
2011-04-26.

Automatic conversion script
Id: cif_fix_values 7556 2019-12-06 15:28:31Z antanas 
;
_cod_original_sg_symbol_H-M 'C 2/c'
_cod_original_formula_sum 'C72.10 H76.80 B2 Br2 N8 O8.60'
_cod_database_code 7130153
_shelx_shelxl_version_number 2018/1
_shelx_space_group_comment
;
The symmetry employed for this shelxl refinement is uniquely defined
by the following loop, which should always be used as a source of
symmetry information in preference to the above space-group names.
They are only intended as comments.
;
_shelx_estimated_absorpt_t_min 0.576
_shelx_estimated_absorpt_t_max 0.884

loop_
_space_group_symop_operation_xyz
'x, y, z'
'-x, y, -z+1/2'
'x+1/2, y+1/2, z'
'-x+1/2, y+1/2, -z+1/2'
'-x, -y, -z'
'x, -y, z-1/2'
'-x+1/2, -y+1/2, -z'
'x+1/2, -y+1/2, z-1/2'

loop_
_atom_site_label
_atom_site_type_symbol
_atom_site_fract_x
_atom_site_fract_y
_atom_site_fract_z
_atom_site_U_iso_or_equiv
_atom_site_adp_type
_atom_site_occupancy
_atom_site_site_symmetry_order
_atom_site_calc_flag
_atom_site_refinement_flags_posn
_atom_site_refinement_flags_adp
_atom_site_refinement_flags_occupancy
_atom_site_disorder_assembly
_atom_site_disorder_group
Br1 Br 0.62132(2) 0.70910(4) 0.65217(2) 0.0629(2) Uani 1 1 d . . . . .
B1 B 0.60554(18) 0.5988(4) 0.4670(2) 0.0346(10) Uani 1 1 d . . . . .
O1 O 0.62084(12) 0.5496(2) 0.52825(15) 0.0442(7) Uani 1 1 d . . . . .
H1 H 0.633430 0.595323 0.554147 0.066 Uiso 1 1 calc R U . . .
C1 C 0.51157(17) 0.5276(3) 0.4762(2) 0.0421(10) Uani 1 1 d . . . . .
C2 C 0.51574(16) 0.6462(3) 0.4750(2) 0.0389(10) Uani 1 1 d . . . . .
C3 C 0.47677(17) 0.7160(4) 0.4765(3) 0.0465(11) Uani 1 1 d . . . . .
H3 H 0.444274 0.690099 0.478777 0.056 Uiso 1 1 calc R U . . .
C4 C 0.48603(17) 0.8247(4) 0.4746(3) 0.0516(12) Uani 1 1 d . . . . .
H4 H 0.459598 0.873458 0.476187 0.062 Uiso 1 1 calc R U . . .
C5 C 0.53326(17) 0.8628(3) 0.4704(3) 0.0485(12) Uani 1 1 d . . . . .
H5 H 0.539290 0.937206 0.468802 0.058 Uiso 1 1 calc R U . . .
C6 C 0.57174(15) 0.7911(3) 0.4686(2) 0.0368(9) Uani 1 1 d . . . . .
N7 N 0.62049(12) 0.8254(3) 0.46328(19) 0.0369(8) Uani 1 1 d . . . . .
C71 C 0.63082(15) 0.9356(3) 0.4799(3) 0.0410(10) Uani 1 1 d . . . . .
C72 C 0.64127(16) 0.9607(4) 0.5465(3) 0.0461(11) Uani 1 1 d . . . . .
H72 H 0.641891 0.907187 0.580762 0.055 Uiso 1 1 calc R U . . .
C73 C 0.65092(18) 1.0664(4) 0.5628(3) 0.0579(14) Uani 1 1 d . . . . .
H73 H 0.658823 1.085648 0.608462 0.069 Uiso 1 1 calc R U . . .
C74 C 0.64900(16) 1.1427(4) 0.5130(3) 0.0555(14) Uani 1 1 d . . . . .
H74 H 0.655547 1.214651 0.524733 0.067 Uiso 1 1 calc R U . . .
C75 C 0.63783(18) 1.1177(4) 0.4465(4) 0.0604(15) Uani 1 1 d . . . . .
H75 H 0.636353 1.171835 0.412716 0.072 Uiso 1 1 calc R U . . .
C76 C 0.62855(17) 1.0104(4) 0.4289(3) 0.0503(12) Uani 1 1 d . . . . .
H76 H 0.620985 0.990693 0.383235 0.060 Uiso 1 1 calc R U . . .
C8 C 0.65800(15) 0.7617(3) 0.4412(2) 0.0344(9) Uani 1 1 d . . . . .
C9 C 0.70456(16) 0.8011(3) 0.4322(2) 0.0383(9) Uani 1 1 d . . . . .
H9 H 0.711881 0.872996 0.443165 0.046 Uiso 1 1 calc R U . . .
C10 C 0.74053(15) 0.7341(4) 0.4069(2) 0.0397(9) Uani 1 1 d . . . . .
H10 H 0.773046 0.759493 0.403329 0.048 Uiso 1 1 calc R U . . .
C11 C 0.72983(16) 0.6316(3) 0.3868(2) 0.0372(9) Uani 1 1 d . . . . .
H11 H 0.754013 0.587501 0.366822 0.045 Uiso 1 1 calc R U . . .
C12 C 0.68283(15) 0.5946(3) 0.39674(19) 0.0328(8) Uani 1 1 d . . . . .
N13 N 0.66820(13) 0.4945(3) 0.37554(17) 0.0353(8) Uani 1 1 d . . . . .
C131 C 0.70397(16) 0.4273(3) 0.3414(2) 0.0396(9) Uani 1 1 d . . . . .
C132 C 0.72629(17) 0.3477(4) 0.3772(3) 0.0443(10) Uani 1 1 d . . . . .
H132 H 0.719016 0.336507 0.424066 0.053 Uiso 1 1 calc R U . . .
C133 C 0.76028(19) 0.2825(4) 0.3436(3) 0.0537(13) Uani 1 1 d . . . . .
H133 H 0.776017 0.226265 0.367384 0.064 Uiso 1 1 calc R U . . .
C134 C 0.7705(2) 0.3007(4) 0.2765(3) 0.0586(14) Uani 1 1 d . . . . .
H134 H 0.793870 0.257516 0.254017 0.070 Uiso 1 1 calc R U . . .
C135 C 0.7476(2) 0.3797(5) 0.2413(3) 0.0644(15) Uani 1 1 d . . . . .
H135 H 0.754762 0.389884 0.194286 0.077 Uiso 1 1 calc R U . . .
C136 C 0.71397(19) 0.4458(4) 0.2731(2) 0.0523(12) Uani 1 1 d . . . . .
H136 H 0.698367 0.501824 0.248794 0.063 Uiso 1 1 calc R U . . .
C14 C 0.62011(16) 0.4601(3) 0.3746(2) 0.0364(9) Uani 1 1 d . . . . .
C15 C 0.60351(18) 0.3791(4) 0.3306(2) 0.0443(10) Uani 1 1 d . . . . .
H15 H 0.625410 0.344743 0.300339 0.053 Uiso 1 1 calc R U . . .
C16 C 0.55568(18) 0.3508(4) 0.3321(3) 0.0487(11) Uani 1 1 d . . . . .
H16 H 0.543925 0.298890 0.300903 0.058 Uiso 1 1 calc R U . . .
C17 C 0.52359(18) 0.3966(4) 0.3787(3) 0.0473(11) Uani 1 1 d . . . . .
H17 H 0.490449 0.374845 0.380437 0.057 Uiso 1 1 calc R U . . .
C18 C 0.54109(16) 0.4740(3) 0.4219(2) 0.0398(10) Uani 1 1 d . . . . .
N19 N 0.58842(13) 0.5069(3) 0.41792(18) 0.0369(8) Uani 1 1 d . . . . .
C20 C 0.56293(15) 0.6826(3) 0.4708(2) 0.0321(8) Uani 1 1 d . . . . .
N21 N 0.64862(12) 0.6564(3) 0.42837(16) 0.0306(7) Uani 1 1 d . . . . .
O1M O 0.81222(12) 1.1060(2) 0.45477(18) 0.0478(8) Uani 1 1 d . . . . .
H1M H 0.837804 1.069439 0.452438 0.072 Uiso 1 1 calc R U . . .
C1M C 0.7750(2) 1.0461(5) 0.4431(3) 0.0631(15) Uani 1 1 d . . . . .
H1MA H 0.782158 0.998100 0.405006 0.095 Uiso 1 1 calc R U . . .
H1MB H 0.746797 1.090514 0.431392 0.095 Uiso 1 1 calc R U . . .
H1MC H 0.767677 1.004191 0.483971 0.095 Uiso 1 1 calc R U . . .
O2M O 0.6208(2) 1.1079(7) 0.2738(4) 0.082(2) Uani 0.6 1 d D . P A 1
H2M H 0.608810 1.132365 0.237503 0.123 Uiso 0.6 1 calc R U P A 1
C2M C 0.6676(3) 1.0779(7) 0.2626(4) 0.075(2) Uani 0.8 1 d D . P . .
H2MD H 0.633068 1.081971 0.275262 0.112 Uiso 0.2 1 calc R U P A 2
H2ME H 0.684651 1.141109 0.279699 0.112 Uiso 0.2 1 calc R U P A 2
H2MF H 0.682125 1.013987 0.282798 0.112 Uiso 0.2 1 calc R U P A 2
H2MA H 0.668204 1.020566 0.228786 0.112 Uiso 0.6 1 calc R U P A 1
H2MB H 0.682059 1.052736 0.305495 0.112 Uiso 0.6 1 calc R U P A 1
H2MC H 0.686210 1.138845 0.245613 0.112 Uiso 0.6 1 calc R U P A 1
O2M1 O 0.6715(9) 1.073(3) 0.1931(6) 0.106(9) Uani 0.2 1 d D . P A 2
H2M1 H 0.699521 1.052281 0.182624 0.159 Uiso 0.2 1 calc R U P A 2
O2T O 0.62269(17) 0.6496(4) 0.2677(2) 0.0777(12) Uani 1 1 d . . . . .
C4T C 0.5965(3) 0.7431(7) 0.2726(4) 0.087(2) Uani 1 1 d . . . . .
H4TC H 0.617120 0.802162 0.289618 0.104 Uiso 0.5 1 calc R U P B 2
H4TD H 0.567907 0.734806 0.302774 0.104 Uiso 0.5 1 calc R U P B 2
H4TA H 0.607941 0.796658 0.239253 0.104 Uiso 0.5 1 calc R U P C 1
H4TB H 0.598363 0.773386 0.319196 0.104 Uiso 0.5 1 calc R U P C 1
C3M C 0.4806(10) 1.073(3) 0.3486(12) 0.083(12) Uani 0.25 1 d D . P D 3
H3MA H 0.496339 1.014012 0.324725 0.125 Uiso 0.25 1 calc R U P D 3
H3MB H 0.450638 1.048095 0.370301 0.125 Uiso 0.25 1 calc R U P D 3
H3MC H 0.502820 1.101363 0.383509 0.125 Uiso 0.25 1 calc R U P D 3
O1T O 0.500000 1.1658(10) 0.250000 0.106(6) Uani 0.5 2 d S T P E 1
O3M O 0.4692(7) 1.1543(15) 0.3014(7) 0.072(5) Uani 0.25 1 d D . P D 3
H3M H 0.442320 1.140774 0.282636 0.109 Uiso 0.25 1 calc R U P D 3
C5T C 0.5494(8) 0.708(3) 0.257(2) 0.203(17) Uani 0.5 1 d . . P F 1
H5TA H 0.530985 0.766184 0.235202 0.244 Uiso 0.5 1 calc R U P F 1
H5TB H 0.532539 0.688627 0.299931 0.244 Uiso 0.5 1 calc R U P F 1
C6T C 0.5491(7) 0.618(2) 0.2130(14) 0.125(7) Uani 0.5 1 d . . P F 1
H6TC H 0.535715 0.635880 0.167354 0.150 Uiso 0.5 1 calc R U P F 1
H6TD H 0.530755 0.557750 0.232613 0.150 Uiso 0.5 1 calc R U P F 1
C7T C 0.6026(5) 0.5964(8) 0.2105(6) 0.136(4) Uani 1 1 d . . . . .
H7TE H 0.609037 0.519028 0.213284 0.163 Uiso 0.5 1 calc R U P F 1
H7TF H 0.616813 0.624140 0.167665 0.163 Uiso 0.5 1 calc R U P F 1
H7TG H 0.630016 0.563411 0.185491 0.163 Uiso 0.5 1 calc R U P F 2
H7TH H 0.582218 0.537584 0.228076 0.163 Uiso 0.5 1 calc R U P F 2
C8T C 0.5800(9) 0.641(3) 0.1721(9) 0.162(14) Uani 0.5 1 d . . P F 2
H8TA H 0.546225 0.613947 0.170382 0.194 Uiso 0.5 1 calc R U P F 2
H8TB H 0.594491 0.637159 0.125991 0.194 Uiso 0.5 1 calc R U P F 2
C9T C 0.5817(9) 0.760(2) 0.2010(11) 0.149(10) Uani 0.5 1 d . . P F 2
H9TA H 0.605799 0.804005 0.176229 0.178 Uiso 0.5 1 calc R U P F 2
H9TB H 0.549269 0.794627 0.198033 0.178 Uiso 0.5 1 calc R U P F 2
C1T C 0.4961(6) 1.0937(13) 0.3198(14) 0.102(7) Uani 0.5 1 d . . P E 1
H1TA H 0.503480 1.137428 0.360593 0.122 Uiso 0.2 1 calc R U P E 1
H1TB H 0.462951 1.063620 0.324551 0.122 Uiso 0.2 1 calc R U P E 1
H1TX H 0.526857 1.093933 0.346470 0.122 Uiso 0.3 1 d R U P E 2
H1TY H 0.468737 1.116313 0.349180 0.122 Uiso 0.3 1 d R U P E 2
C2T C 0.5291(11) 1.016(4) 0.313(2) 0.098(15) Uani 0.2 1 d . . P E 1
H2TC H 0.512037 0.947134 0.310972 0.148 Uiso 0.2 1 d R U P E 1
H2TD H 0.549997 1.017544 0.353742 0.148 Uiso 0.2 1 d R U P E 1
H2TE H 0.549217 1.024174 0.272152 0.148 Uiso 0.2 1 d R U P E 1
C3T C 0.4876(16) 0.9933(16) 0.2876(14) 0.123(14) Uani 0.3 1 d . . P G 2
H3TA H 0.452093 0.981486 0.282855 0.148 Uiso 0.3 1 d R U P G 2
H3TB H 0.501373 0.935336 0.315985 0.148 Uiso 0.3 1 d R U P G 2

loop_
_atom_site_aniso_label
_atom_site_aniso_U_11
_atom_site_aniso_U_22
_atom_site_aniso_U_33
_atom_site_aniso_U_23
_atom_site_aniso_U_13
_atom_site_aniso_U_12
Br1 0.0991(5) 0.0508(3) 0.0386(3) 0.0003(2) -0.0055(3) -0.0154(3)
B1 0.044(3) 0.026(2) 0.033(2) 0.0011(17) 0.0125(19) 0.0029(19)
O1 0.059(2) 0.0377(16) 0.0360(16) 0.0061(13) 0.0108(14) 0.0128(15)
C1 0.051(3) 0.026(2) 0.050(3) -0.0032(18) 0.019(2) -0.0020(18)
C2 0.047(2) 0.026(2) 0.045(2) -0.0008(17) 0.0150(19) -0.0022(18)
C3 0.040(2) 0.033(2) 0.066(3) -0.004(2) 0.014(2) -0.0037(18)
C4 0.039(2) 0.028(2) 0.087(4) 0.000(2) 0.012(2) 0.0034(18)
C5 0.044(2) 0.023(2) 0.079(3) -0.003(2) 0.008(2) 0.0006(18)
C6 0.037(2) 0.027(2) 0.047(2) -0.0017(17) 0.0070(18) -0.0019(16)
N7 0.0374(18) 0.0213(16) 0.052(2) -0.0037(15) 0.0067(15) 0.0006(14)
C71 0.032(2) 0.0231(19) 0.067(3) -0.0028(19) 0.0063(19) -0.0012(16)
C72 0.038(2) 0.032(2) 0.068(3) -0.004(2) 0.005(2) -0.0027(18)
C73 0.047(3) 0.042(3) 0.085(4) -0.017(3) 0.008(3) -0.007(2)
C74 0.033(2) 0.028(2) 0.106(5) -0.007(3) 0.008(3) -0.0029(18)
C75 0.041(3) 0.037(3) 0.103(5) 0.014(3) 0.010(3) 0.000(2)
C76 0.041(2) 0.037(2) 0.073(3) 0.003(2) 0.007(2) -0.0019(19)
C8 0.037(2) 0.032(2) 0.034(2) 0.0024(16) 0.0026(16) 0.0005(17)
C9 0.041(2) 0.028(2) 0.045(2) 0.0002(17) 0.0032(18) -0.0006(17)
C10 0.033(2) 0.046(2) 0.039(2) 0.0063(19) 0.0040(17) -0.0024(18)
C11 0.042(2) 0.035(2) 0.034(2) 0.0007(17) 0.0070(17) 0.0089(18)
C12 0.040(2) 0.032(2) 0.0263(18) 0.0041(15) 0.0027(16) 0.0049(17)
N13 0.047(2) 0.0292(17) 0.0299(17) -0.0054(13) 0.0073(14) 0.0063(15)
C131 0.044(2) 0.037(2) 0.038(2) -0.0105(18) 0.0035(18) 0.0058(18)
C132 0.051(3) 0.033(2) 0.049(3) -0.0062(19) -0.005(2) 0.0013(19)
C133 0.051(3) 0.040(3) 0.071(4) -0.011(2) -0.011(2) 0.007(2)
C134 0.052(3) 0.057(3) 0.067(4) -0.026(3) 0.003(3) 0.009(2)
C135 0.074(4) 0.076(4) 0.044(3) -0.021(3) 0.015(3) 0.002(3)
C136 0.061(3) 0.058(3) 0.039(2) -0.008(2) 0.009(2) 0.012(2)
C14 0.048(2) 0.030(2) 0.032(2) 0.0007(16) 0.0117(17) 0.0023(18)
C15 0.056(3) 0.041(2) 0.036(2) -0.0087(18) 0.0116(19) 0.001(2)
C16 0.057(3) 0.042(3) 0.047(3) -0.014(2) 0.007(2) -0.006(2)
C17 0.054(3) 0.037(2) 0.052(3) -0.006(2) 0.013(2) -0.008(2)
C18 0.048(2) 0.028(2) 0.044(2) 0.0005(17) 0.0188(19) -0.0046(18)
N19 0.051(2) 0.0239(16) 0.0360(18) 0.0004(14) 0.0123(15) 0.0017(15)
C20 0.040(2) 0.0219(18) 0.034(2) -0.0001(15) 0.0094(16) 0.0032(16)
N21 0.0373(17) 0.0252(16) 0.0293(16) 0.0003(13) 0.0056(13) 0.0027(13)
O1M 0.0545(19) 0.0311(16) 0.058(2) 0.0053(14) 0.0038(16) 0.0091(14)
C1M 0.056(3) 0.085(4) 0.048(3) 0.011(3) -0.017(2) 0.012(3)
O2M 0.074(5) 0.099(6) 0.073(5) 0.036(4) 0.007(4) 0.026(4)
C2M 0.083(5) 0.082(5) 0.059(4) 0.015(4) 0.007(4) 0.026(4)
O2M1 0.066(15) 0.13(2) 0.13(2) 0.039(19) 0.030(14) 0.023(15)
O2T 0.081(3) 0.063(3) 0.088(3) 0.002(2) -0.024(2) 0.009(2)
C4T 0.092(5) 0.085(5) 0.084(5) 0.017(4) -0.001(4) 0.017(4)
C3M 0.057(17) 0.15(3) 0.043(13) 0.016(15) 0.037(12) -0.009(17)
O1T 0.152(15) 0.039(6) 0.125(14) 0.000 -0.080(13) 0.000
O3M 0.096(14) 0.086(13) 0.036(8) 0.005(8) 0.033(8) -0.021(11)
C5T 0.074(13) 0.18(3) 0.36(5) -0.07(3) 0.01(2) 0.003(15)
C6T 0.087(13) 0.138(19) 0.15(2) 0.007(15) -0.046(13) -0.027(12)
C7T 0.212(13) 0.084(6) 0.111(7) -0.008(5) -0.065(8) 0.000(7)
C8T 0.112(16) 0.32(4) 0.057(10) -0.024(16) -0.006(10) 0.10(2)
C9T 0.133(17) 0.21(3) 0.101(15) 0.111(18) -0.006(12) 0.038(17)
C1T 0.058(9) 0.056(9) 0.19(2) -0.016(11) -0.021(12) -0.003(8)
C2T 0.045(16) 0.15(4) 0.10(3) 0.07(3) -0.008(17) -0.02(2)
C3T 0.23(4) 0.026(9) 0.113(19) 0.033(11) -0.06(2) -0.032(15)

loop_
_atom_type_symbol
_atom_type_description
_atom_type_scat_dispersion_real
_atom_type_scat_dispersion_imag
_atom_type_scat_source
C C 0.0033 0.0016 'International Tables Vol C Tables 4.2.6.8 and 6.1.1.4'
H H 0.0000 0.0000 'International Tables Vol C Tables 4.2.6.8 and 6.1.1.4'
B B 0.0013 0.0007 'International Tables Vol C Tables 4.2.6.8 and 6.1.1.4'
Br Br -0.2901 2.4595 'International Tables Vol C Tables 4.2.6.8 and 6.1.1.4'
N N 0.0061 0.0033 'International Tables Vol C Tables 4.2.6.8 and 6.1.1.4'
O O 0.0106 0.0060 'International Tables Vol C Tables 4.2.6.8 and 6.1.1.4'

loop_
_geom_angle_atom_site_label_1
_geom_angle_atom_site_label_2
_geom_angle_atom_site_label_3
_geom_angle
_geom_angle_site_symmetry_1
_geom_angle_site_symmetry_3
_geom_angle_publ_flag
O1 B1 N19 106.5(3) . . ?
O1 B1 C20 118.1(3) . . ?
N19 B1 C20 107.5(4) . . ?
O1 B1 N21 112.8(4) . . ?
N19 B1 N21 105.4(3) . . ?
C20 B1 N21 105.8(3) . . ?
B1 O1 H1 109.5 . . ?
C1 C1 C2 124.7(5) 5_666 . ?
C1 C1 C18 121.7(5) 5_666 . ?
C2 C1 C18 113.3(4) . . ?
C20 C2 C3 121.2(4) . . ?
C20 C2 C1 113.9(4) . . ?
C3 C2 C1 124.9(4) . . ?
C2 C3 C4 118.8(4) . . ?
C2 C3 H3 120.6 . . ?
C4 C3 H3 120.6 . . ?
C5 C4 C3 120.9(4) . . ?
C5 C4 H4 119.6 . . ?
C3 C4 H4 119.6 . . ?
C4 C5 C6 119.2(4) . . ?
C4 C5 H5 120.4 . . ?
C6 C5 H5 120.4 . . ?
C20 C6 C5 120.4(4) . . ?
C20 C6 N7 118.0(4) . . ?
C5 C6 N7 121.6(4) . . ?
C8 N7 C6 123.8(3) . . ?
C8 N7 C71 118.7(3) . . ?
C6 N7 C71 117.4(3) . . ?
C76 C71 C72 122.9(4) . . ?
C76 C71 N7 118.9(4) . . ?
C72 C71 N7 118.2(4) . . ?
C71 C72 C73 118.5(5) . . ?
C71 C72 H72 120.8 . . ?
C73 C72 H72 120.8 . . ?
C74 C73 C72 119.9(6) . . ?
C74 C73 H73 120.1 . . ?
C72 C73 H73 120.1 . . ?
C73 C74 C75 121.6(5) . . ?
C73 C74 H74 119.2 . . ?
C75 C74 H74 119.2 . . ?
C74 C75 C76 119.2(5) . . ?
C74 C75 H75 120.4 . . ?
C76 C75 H75 120.4 . . ?
C71 C76 C75 117.9(5) . . ?
C71 C76 H76 121.1 . . ?
C75 C76 H76 121.1 . . ?
N21 C8 N7 118.7(3) . . ?
N21 C8 C9 119.7(4) . . ?
N7 C8 C9 121.6(4) . . ?
C8 C9 C10 119.1(4) . . ?
C8 C9 H9 120.4 . . ?
C10 C9 H9 120.4 . . ?
C11 C10 C9 121.1(4) . . ?
C11 C10 H10 119.4 . . ?
C9 C10 H10 119.4 . . ?
C10 C11 C12 118.1(4) . . ?
C10 C11 H11 121.0 . . ?
C12 C11 H11 121.0 . . ?
N21 C12 C11 120.9(4) . . ?
N21 C12 N13 116.9(3) . . ?
C11 C12 N13 122.1(4) . . ?
C12 N13 C14 124.1(3) . . ?
C12 N13 C131 118.0(3) . . ?
C14 N13 C131 117.0(3) . . ?
C132 C131 C136 121.9(4) . . ?
C132 C131 N13 119.4(4) . . ?
C136 C131 N13 118.7(4) . . ?
C131 C132 C133 118.8(5) . . ?
C131 C132 H132 120.6 . . ?
C133 C132 H132 120.6 . . ?
C134 C133 C132 119.5(5) . . ?
C134 C133 H133 120.2 . . ?
C132 C133 H133 120.2 . . ?
C135 C134 C133 121.0(5) . . ?
C135 C134 H134 119.5 . . ?
C133 C134 H134 119.5 . . ?
C134 C135 C136 120.9(5) . . ?
C134 C135 H135 119.5 . . ?
C136 C135 H135 119.5 . . ?
C131 C136 C135 117.8(5) . . ?
C131 C136 H136 121.1 . . ?
C135 C136 H136 121.1 . . ?
N19 C14 N13 118.0(4) . . ?
N19 C14 C15 119.4(4) . . ?
N13 C14 C15 122.6(4) . . ?
C16 C15 C14 119.1(4) . . ?
C16 C15 H15 120.5 . . ?
C14 C15 H15 120.5 . . ?
C15 C16 C17 121.2(4) . . ?
C15 C16 H16 119.4 . . ?
C17 C16 H16 119.4 . . ?
C18 C17 C16 118.4(4) . . ?
C18 C17 H17 120.8 . . ?
C16 C17 H17 120.8 . . ?
N19 C18 C17 120.6(4) . . ?
N19 C18 C1 114.9(4) . . ?
C17 C18 C1 124.5(4) . . ?
C14 N19 C18 121.2(4) . . ?
C14 N19 B1 120.8(4) . . ?
C18 N19 B1 118.0(3) . . ?
C2 C20 C6 119.6(4) . . ?
C2 C20 B1 118.6(4) . . ?
C6 C20 B1 121.8(4) . . ?
C12 N21 C8 120.2(3) . . ?
C12 N21 B1 118.2(3) . . ?
C8 N21 B1 119.6(3) . . ?
C1M O1M H1M 109.5 . . ?
O1M C1M H1MA 109.5 . . ?
O1M C1M H1MB 109.5 . . ?
H1MA C1M H1MB 109.5 . . ?
O1M C1M H1MC 109.5 . . ?
H1MA C1M H1MC 109.5 . . ?
H1MB C1M H1MC 109.5 . . ?
C2M O2M H2M 109.5 . . ?
O2M1 C2M H2MD 109.5 . . ?
O2M1 C2M H2ME 109.5 . . ?
H2MD C2M H2ME 109.5 . . ?
O2M1 C2M H2MF 109.5 . . ?
H2MD C2M H2MF 109.5 . . ?
H2ME C2M H2MF 109.5 . . ?
O2M C2M H2MA 109.5 . . ?
O2M C2M H2MB 109.5 . . ?
H2MA C2M H2MB 109.5 . . ?
O2M C2M H2MC 109.5 . . ?
H2MA C2M H2MC 109.5 . . ?
H2MB C2M H2MC 109.5 . . ?
C2M O2M1 H2M1 109.5 . . ?
C4T O2T C7T 104.9(6) . . ?
O2T C4T C5T 101.1(14) . . ?
O2T C4T C9T 101.5(13) . . ?
O2T C4T H4TC 111.5 . . ?
C9T C4T H4TC 111.5 . . ?
O2T C4T H4TD 111.5 . . ?
C9T C4T H4TD 111.5 . . ?
H4TC C4T H4TD 109.3 . . ?
O2T C4T H4TA 111.5 . . ?
C5T C4T H4TA 111.5 . . ?
O2T C4T H4TB 111.5 . . ?
C5T C4T H4TB 111.5 . . ?
H4TA C4T H4TB 109.4 . . ?
O3M C3M H3MA 109.5 . . ?
O3M C3M H3MB 109.5 . . ?
H3MA C3M H3MB 109.5 . . ?
O3M C3M H3MC 109.5 . . ?
H3MA C3M H3MC 109.5 . . ?
H3MB C3M H3MC 109.5 . . ?
C1T O1T C1T 113.1(15) . 2_655 ?
C3M O3M H3M 109.5 . . ?
C4T C5T C6T 113(2) . . ?
C4T C5T H5TA 109.0 . . ?
C6T C5T H5TA 109.0 . . ?
C4T C5T H5TB 109.0 . . ?
C6T C5T H5TB 109.0 . . ?
H5TA C5T H5TB 107.8 . . ?
C5T C6T C7T 99.3(15) . . ?
C5T C6T H6TC 111.9 . . ?
C7T C6T H6TC 111.9 . . ?
C5T C6T H6TD 111.9 . . ?
C7T C6T H6TD 111.9 . . ?
H6TC C6T H6TD 109.6 . . ?
C8T C7T O2T 120(2) . . ?
O2T C7T C6T 105.5(14) . . ?
O2T C7T H7TE 110.6 . . ?
C6T C7T H7TE 110.6 . . ?
O2T C7T H7TF 110.6 . . ?
C6T C7T H7TF 110.6 . . ?
H7TE C7T H7TF 108.8 . . ?
C8T C7T H7TG 107.3 . . ?
O2T C7T H7TG 107.3 . . ?
C8T C7T H7TH 107.3 . . ?
O2T C7T H7TH 107.3 . . ?
H7TG C7T H7TH 106.9 . . ?
C7T C8T C9T 103(2) . . ?
C7T C8T H8TA 111.2 . . ?
C9T C8T H8TA 111.2 . . ?
C7T C8T H8TB 111.2 . . ?
C9T C8T H8TB 111.2 . . ?
H8TA C8T H8TB 109.2 . . ?
C4T C9T C8T 102.0(14) . . ?
C4T C9T H9TA 111.4 . . ?
C8T C9T H9TA 111.4 . . ?
C4T C9T H9TB 111.4 . . ?
C8T C9T H9TB 111.4 . . ?
H9TA C9T H9TB 109.2 . . ?
C2T C1T O1T 106(2) . . ?
C2T C1T H1TA 110.5 . . ?
O1T C1T H1TA 110.5 . . ?
C2T C1T H1TB 110.5 . . ?
O1T C1T H1TB 110.5 . . ?
H1TA C1T H1TB 108.7 . . ?
C1T C2T H2TC 108.9 . . ?
C1T C2T H2TD 107.0 . . ?
H2TC C2T H2TD 109.5 . . ?
C1T C2T H2TE 112.4 . . ?
H2TC C2T H2TE 109.5 . . ?
H2TD C2T H2TE 109.5 . . ?
C3T C3T H3TA 109.2 2_655 . ?
C3T C3T H3TB 110.4 2_655 . ?
H3TA C3T H3TB 108.4 . . ?

loop_
_geom_bond_atom_site_label_1
_geom_bond_atom_site_label_2
_geom_bond_distance
_geom_bond_site_symmetry_2
_geom_bond_publ_flag
B1 O1 1.412(6) . ?
B1 N19 1.573(6) . ?
B1 C20 1.575(6) . ?
B1 N21 1.581(5) . ?
O1 H1 0.8400 . ?
C1 C1 1.325(9) 5_666 ?
C1 C2 1.496(6) . ?
C1 C18 1.499(6) . ?
C2 C20 1.376(6) . ?
C2 C3 1.383(6) . ?
C3 C4 1.390(6) . ?
C3 H3 0.9500 . ?
C4 C5 1.384(7) . ?
C4 H4 0.9500 . ?
C5 C6 1.389(6) . ?
C5 H5 0.9500 . ?
C6 C20 1.385(5) . ?
C6 N7 1.410(5) . ?
N7 C8 1.375(5) . ?
N7 C71 1.450(5) . ?
C71 C76 1.372(7) . ?
C71 C72 1.373(7) . ?
C72 C73 1.392(7) . ?
C72 H72 0.9500 . ?
C73 C74 1.368(8) . ?
C73 H73 0.9500 . ?
C74 C75 1.374(9) . ?
C74 H74 0.9500 . ?
C75 C76 1.415(7) . ?
C75 H75 0.9500 . ?
C76 H76 0.9500 . ?
C8 N21 1.371(5) . ?
C8 C9 1.382(6) . ?
C9 C10 1.390(6) . ?
C9 H9 0.9500 . ?
C10 C11 1.379(6) . ?
C10 H10 0.9500 . ?
C11 C12 1.385(6) . ?
C11 H11 0.9500 . ?
C12 N21 1.368(5) . ?
C12 N13 1.385(5) . ?
N13 C14 1.388(6) . ?
N13 C131 1.458(5) . ?
C131 C132 1.365(6) . ?
C131 C136 1.388(7) . ?
C132 C133 1.407(7) . ?
C132 H132 0.9500 . ?
C133 C134 1.363(8) . ?
C133 H133 0.9500 . ?
C134 C135 1.361(9) . ?
C134 H134 0.9500 . ?
C135 C136 1.391(7) . ?
C135 H135 0.9500 . ?
C136 H136 0.9500 . ?
C14 N19 1.352(5) . ?
C14 C15 1.408(6) . ?
C15 C16 1.360(7) . ?
C15 H15 0.9500 . ?
C16 C17 1.394(7) . ?
C16 H16 0.9500 . ?
C17 C18 1.375(6) . ?
C17 H17 0.9500 . ?
C18 N19 1.365(6) . ?
O1M C1M 1.288(7) . ?
O1M H1M 0.8400 . ?
C1M H1MA 0.9800 . ?
C1M H1MB 0.9800 . ?
C1M H1MC 0.9800 . ?
O2M C2M 1.355(7) . ?
O2M H2M 0.8400 . ?
C2M O2M1 1.367(10) . ?
C2M H2MD 0.9800 . ?
C2M H2ME 0.9800 . ?
C2M H2MF 0.9800 . ?
C2M H2MA 0.9800 . ?
C2M H2MB 0.9800 . ?
C2M H2MC 0.9800 . ?
O2M1 H2M1 0.8400 . ?
O2T C4T 1.380(9) . ?
O2T C7T 1.414(10) . ?
C4T C5T 1.40(2) . ?
C4T C9T 1.475(19) . ?
C4T H4TC 0.9900 . ?
C4T H4TD 0.9900 . ?
C4T H4TA 0.9900 . ?
C4T H4TB 0.9900 . ?
C3M O3M 1.409(10) . ?
C3M H3MA 0.9800 . ?
C3M H3MB 0.9800 . ?
C3M H3MC 0.9800 . ?
O1T C1T 1.64(3) . ?
O1T C1T 1.64(3) 2_655 ?
O3M H3M 0.8400 . ?
C5T C6T 1.42(4) . ?
C5T H5TA 0.9900 . ?
C5T H5TB 0.9900 . ?
C6T C7T 1.49(2) . ?
C6T H6TC 0.9900 . ?
C6T H6TD 0.9900 . ?
C7T C8T 1.12(2) . ?
C7T H7TE 0.9900 . ?
C7T H7TF 0.9900 . ?
C7T H7TG 0.9900 . ?
C7T H7TH 0.9900 . ?
C8T C9T 1.60(4) . ?
C8T H8TA 0.9900 . ?
C8T H8TB 0.9900 . ?
C9T H9TA 0.9900 . ?
C9T H9TB 0.9900 . ?
C1T C2T 1.34(5) . ?
C1T H1TA 0.9900 . ?
C1T H1TB 0.9900 . ?
C2T H2TC 0.9801 . ?
C2T H2TD 0.9801 . ?
C2T H2TE 0.9802 . ?
C3T C3T 1.63(7) 2_655 ?
C3T H3TA 0.9899 . ?
C3T H3TB 0.9900 . ?

loop_
_geom_torsion_atom_site_label_1
_geom_torsion_atom_site_label_2
_geom_torsion_atom_site_label_3
_geom_torsion_atom_site_label_4
_geom_torsion
_geom_torsion_site_symmetry_1
_geom_torsion_site_symmetry_2
_geom_torsion_site_symmetry_3
_geom_torsion_site_symmetry_4
_geom_torsion_publ_flag
C1 C1 C2 C20 125.7(7) 5_666 . . . ?
C18 C1 C2 C20 -47.8(6) . . . . ?
C1 C1 C2 C3 -55.5(9) 5_666 . . . ?
C18 C1 C2 C3 130.9(5) . . . . ?
C20 C2 C3 C4 -0.9(8) . . . . ?
C1 C2 C3 C4 -179.6(5) . . . . ?
C2 C3 C4 C5 0.8(8) . . . . ?
C3 C4 C5 C6 -0.5(8) . . . . ?
C4 C5 C6 C20 0.2(8) . . . . ?
C4 C5 C6 N7 178.9(5) . . . . ?
C20 C6 N7 C8 18.9(6) . . . . ?
C5 C6 N7 C8 -159.9(5) . . . . ?
C20 C6 N7 C71 -163.3(4) . . . . ?
C5 C6 N7 C71 17.9(7) . . . . ?
C8 N7 C71 C76 87.8(5) . . . . ?
C6 N7 C71 C76 -90.1(5) . . . . ?
C8 N7 C71 C72 -93.9(5) . . . . ?
C6 N7 C71 C72 88.3(5) . . . . ?
C76 C71 C72 C73 -1.3(7) . . . . ?
N7 C71 C72 C73 -179.6(4) . . . . ?
C71 C72 C73 C74 1.1(7) . . . . ?
C72 C73 C74 C75 -0.2(7) . . . . ?
C73 C74 C75 C76 -0.6(7) . . . . ?
C72 C71 C76 C75 0.5(7) . . . . ?
N7 C71 C76 C75 178.8(4) . . . . ?
C74 C75 C76 C71 0.5(7) . . . . ?
C6 N7 C8 N21 -5.0(6) . . . . ?
C71 N7 C8 N21 177.3(4) . . . . ?
C6 N7 C8 C9 175.3(4) . . . . ?
C71 N7 C8 C9 -2.4(6) . . . . ?
N21 C8 C9 C10 3.2(6) . . . . ?
N7 C8 C9 C10 -177.1(4) . . . . ?
C8 C9 C10 C11 4.0(7) . . . . ?
C9 C10 C11 C12 -4.1(6) . . . . ?
C10 C11 C12 N21 -3.0(6) . . . . ?
C10 C11 C12 N13 177.1(4) . . . . ?
N21 C12 N13 C14 10.6(6) . . . . ?
C11 C12 N13 C14 -169.6(4) . . . . ?
N21 C12 N13 C131 179.7(3) . . . . ?
C11 C12 N13 C131 -0.4(6) . . . . ?
C12 N13 C131 C132 101.5(5) . . . . ?
C14 N13 C131 C132 -88.6(5) . . . . ?
C12 N13 C131 C136 -79.1(5) . . . . ?
C14 N13 C131 C136 90.9(5) . . . . ?
C136 C131 C132 C133 -0.2(7) . . . . ?
N13 C131 C132 C133 179.2(4) . . . . ?
C131 C132 C133 C134 0.6(7) . . . . ?
C132 C133 C134 C135 -1.2(8) . . . . ?
C133 C134 C135 C136 1.4(9) . . . . ?
C132 C131 C136 C135 0.5(8) . . . . ?
N13 C131 C136 C135 -179.0(5) . . . . ?
C134 C135 C136 C131 -1.0(9) . . . . ?
C12 N13 C14 N19 -25.2(6) . . . . ?
C131 N13 C14 N19 165.5(4) . . . . ?
C12 N13 C14 C15 154.9(4) . . . . ?
C131 N13 C14 C15 -14.4(6) . . . . ?
N19 C14 C15 C16 0.9(7) . . . . ?
N13 C14 C15 C16 -179.2(4) . . . . ?
C14 C15 C16 C17 -3.3(8) . . . . ?
C15 C16 C17 C18 2.0(8) . . . . ?
C16 C17 C18 N19 1.8(7) . . . . ?
C16 C17 C18 C1 -177.7(5) . . . . ?
C1 C1 C18 N19 -124.4(6) 5_666 . . . ?
C2 C1 C18 N19 49.4(6) . . . . ?
C1 C1 C18 C17 55.1(9) 5_666 . . . ?
C2 C1 C18 C17 -131.1(5) . . . . ?
N13 C14 N19 C18 -177.0(4) . . . . ?
C15 C14 N19 C18 2.9(6) . . . . ?
N13 C14 N19 B1 1.0(6) . . . . ?
C15 C14 N19 B1 -179.1(4) . . . . ?
C17 C18 N19 C14 -4.3(6) . . . . ?
C1 C18 N19 C14 175.3(4) . . . . ?
C17 C18 N19 B1 177.7(4) . . . . ?
C1 C18 N19 B1 -2.8(5) . . . . ?
O1 B1 N19 C14 -90.5(4) . . . . ?
C20 B1 N19 C14 142.0(4) . . . . ?
N21 B1 N19 C14 29.5(5) . . . . ?
O1 B1 N19 C18 87.6(4) . . . . ?
C20 B1 N19 C18 -39.9(5) . . . . ?
N21 B1 N19 C18 -152.4(4) . . . . ?
C3 C2 C20 C6 0.6(7) . . . . ?
C1 C2 C20 C6 179.4(4) . . . . ?
C3 C2 C20 B1 -178.1(4) . . . . ?
C1 C2 C20 B1 0.7(6) . . . . ?
C5 C6 C20 C2 -0.2(7) . . . . ?
N7 C6 C20 C2 -179.0(4) . . . . ?
C5 C6 C20 B1 178.4(4) . . . . ?
N7 C6 C20 B1 -0.4(6) . . . . ?
O1 B1 C20 C2 -79.2(5) . . . . ?
N19 B1 C20 C2 41.2(5) . . . . ?
N21 B1 C20 C2 153.4(4) . . . . ?
O1 B1 C20 C6 102.2(5) . . . . ?
N19 B1 C20 C6 -137.5(4) . . . . ?
N21 B1 C20 C6 -25.2(5) . . . . ?
C11 C12 N21 C8 10.2(6) . . . . ?
N13 C12 N21 C8 -169.9(3) . . . . ?
C11 C12 N21 B1 -153.4(4) . . . . ?
N13 C12 N21 B1 26.5(5) . . . . ?
N7 C8 N21 C12 170.1(4) . . . . ?
C9 C8 N21 C12 -10.2(6) . . . . ?
N7 C8 N21 B1 -26.6(5) . . . . ?
C9 C8 N21 B1 153.1(4) . . . . ?
O1 B1 N21 C12 72.2(5) . . . . ?
N19 B1 N21 C12 -43.6(5) . . . . ?
C20 B1 N21 C12 -157.3(3) . . . . ?
O1 B1 N21 C8 -91.5(4) . . . . ?
N19 B1 N21 C8 152.7(3) . . . . ?
C20 B1 N21 C8 39.0(5) . . . . ?
C7T O2T C4T C5T 40(2) . . . . ?
C7T O2T C4T C9T -27.4(13) . . . . ?
O2T C4T C5T C6T -29(3) . . . . ?
C4T C5T C6T C7T 6(4) . . . . ?
C4T O2T C7T C8T 18(2) . . . . ?
C4T O2T C7T C6T -37.6(14) . . . . ?
C5T C6T C7T O2T 18(3) . . . . ?
O2T C7T C8T C9T 2(3) . . . . ?
O2T C4T C9T C8T 27.8(19) . . . . ?
C7T C8T C9T C4T -19(3) . . . . ?
C1T O1T C1T C2T 44(2) 2_655 . . . ?
